data_7234146
loop_
_publ_author_name
'Xiaolin Zhu'
'Hai Huang'
'Rui Liu'
'Xiaodong Jin'
'Yuhao Li'
'Danfeng Wang'
'Qiang Wang'
'Hongjun Zhu'

_publ_section_title
;
 Aza-boron-diquinomethene complexes bearing N-aryl chromophores:
 synthesis, crystal structures, tunable photophysics, the protonation
 effect and their application as pH sensors
;
_journal_name_full 'Journal of Materials Chemistry C'
_journal_page_first 3774
_journal_page_last 3782
_journal_paper_doi 10.1039/C4TC02955K
_journal_volume 3
_journal_year 2015
_chemical_formula_sum 'C18 H12 B F2 N3'
_chemical_formula_weight 319.12
_space_group_IT_number 14
_space_group_name_Hall '-P 2ybc'
_space_group_name_H-M_alt 'P 1 21/c 1'
_symmetry_cell_setting monoclinic
_symmetry_space_group_name_H-M 'P 1 21/c 1'
_atom_sites_solution_hydrogens geom
_atom_sites_solution_primary direct
_atom_sites_solution_secondary difmap
_cell_angle_alpha 90.00
_cell_angle_beta 93.52(3)
_cell_angle_gamma 90.00
_cell_formula_units_Z 4
_cell_length_a 7.1560(14)
_cell_length_b 13.963(3)
_cell_length_c 14.249(3)
_cell_measurement_reflns_used 25
_cell_measurement_temperature 293(2)
_cell_measurement_theta_max 13
_cell_measurement_theta_min 9
_cell_volume 1421.1(5)
_computing_structure_refinement 'SHELXL-97 (Sheldrick, 1997)'
_computing_structure_solution 'SHELXS-97 (Sheldrick, 1990)'
_diffrn_ambient_temperature 293(2)
_diffrn_measured_fraction_theta_full 0.998
_diffrn_measured_fraction_theta_max 0.998
_diffrn_measurement_device_type 'Nonius CAD4'
_diffrn_measurement_method \w/2\q
_diffrn_radiation_monochromator graphite
_diffrn_radiation_source 'fine-focus sealed tube'
_diffrn_radiation_type MoK\a
_diffrn_radiation_wavelength 0.71073
_diffrn_reflns_av_R_equivalents 0.0626
_diffrn_reflns_av_sigmaI/netI 0.0425
_diffrn_reflns_limit_h_max 8
_diffrn_reflns_limit_h_min 0
_diffrn_reflns_limit_k_max 16
_diffrn_reflns_limit_k_min -16
_diffrn_reflns_limit_l_max 17
_diffrn_reflns_limit_l_min -17
_diffrn_reflns_number 5515
_diffrn_reflns_theta_full 25.40
_diffrn_reflns_theta_max 25.40
_diffrn_reflns_theta_min 2.04
_diffrn_standards_decay_% 1
_diffrn_standards_interval_count 200
_diffrn_standards_interval_time 2h
_diffrn_standards_number 3
_exptl_absorpt_coefficient_mu 0.108
_exptl_absorpt_correction_T_max 0.9788
_exptl_absorpt_correction_T_min 0.9684
_exptl_absorpt_correction_type psi-scan
_exptl_crystal_density_diffrn 1.492
_exptl_crystal_density_method 'not measured'
_exptl_crystal_F_000 656
_exptl_crystal_size_max 0.30
_exptl_crystal_size_mid 0.20
_exptl_crystal_size_min 0.20
_refine_diff_density_max 0.241
_refine_diff_density_min -0.241
_refine_diff_density_rms 0.061
_refine_ls_extinction_coef 0.094(8)
_refine_ls_extinction_expression Fc^*^=kFc[1+0.001xFc^2^\l^3^/sin(2\q)]^-1/4^
_refine_ls_extinction_method SHELXL
_refine_ls_goodness_of_fit_ref 1.003
_refine_ls_hydrogen_treatment constr
_refine_ls_matrix_type full
_refine_ls_number_parameters 218
_refine_ls_number_reflns 2604
_refine_ls_number_restraints 0
_refine_ls_restrained_S_all 1.003
_refine_ls_R_factor_all 0.0631
_refine_ls_R_factor_gt 0.0474
_refine_ls_shift/su_max 0.000
_refine_ls_shift/su_mean 0.000
_refine_ls_structure_factor_coef Fsqd
_refine_ls_weighting_details 'calc w=1/[\s^2^(Fo^2^)+(0.1000P)^2^+0.2400P] where P=(Fo^2^+2Fc^2^)/3'
_refine_ls_weighting_scheme calc
_refine_ls_wR_factor_gt 0.1453
_refine_ls_wR_factor_ref 0.1585
_reflns_number_gt 1997
_reflns_number_total 2604
_reflns_threshold_expression >2sigma(I)
_cod_data_source_file J-Mater-Chem-C-2015-3-3774.cif
_cod_data_source_block x
_cod_depositor_comments
;
The following automatic conversions were performed:

data item '_symmetry_cell_setting' value 'Monoclinic' was changed to
'monoclinic' in accordance with the built-in table derived from the
CIF Core dictionary named 'cif_core.dic' version 2.4.5 last updated
on 2014-11-21.

Automatic conversion script
Id: cif_fix_values 6909 2019-04-08 15:41:33Z antanas 
;
_cod_original_sg_symbol_H-M P21/C
_cod_database_code 7234146

loop_
_symmetry_equiv_pos_as_xyz
'x, y, z'
'-x, y+1/2, -z+1/2'
'-x, -y, -z'
'x, -y-1/2, z-1/2'

loop_
_atom_site_label
_atom_site_type_symbol
_atom_site_fract_x
_atom_site_fract_y
_atom_site_fract_z
_atom_site_U_iso_or_equiv
_atom_site_adp_type
_atom_site_occupancy
_atom_site_symmetry_multiplicity
_atom_site_calc_flag
_atom_site_refinement_flags
_atom_site_disorder_assembly
_atom_site_disorder_group
B B 0.7418(3) 0.88451(16) 0.19551(15) 0.0372(5) Uani 1 1 d . . .
F1 F 0.86552(18) 0.87741(8) 0.12429(8) 0.0502(4) Uani 1 1 d . . .
N1 N 0.8670(2) 0.90399(12) 0.39185(11) 0.0427(4) Uani 1 1 d . . .
C1 C 0.8374(3) 0.81632(15) 0.35613(13) 0.0385(5) Uani 1 1 d . . .
F2 F 0.55729(16) 0.88047(8) 0.15782(8) 0.0476(4) Uani 1 1 d . . .
N2 N 0.7762(2) 0.79935(11) 0.26510(10) 0.0353(4) Uani 1 1 d . . .
C2 C 0.8714(3) 0.73768(16) 0.41864(14) 0.0451(5) Uani 1 1 d . . .
H2A H 0.9159 0.7493 0.4803 0.054 Uiso 1 1 calc R . .
N3 N 0.7727(2) 0.98129(11) 0.24785(10) 0.0358(4) Uani 1 1 d . . .
C3 C 0.8404(3) 0.64722(15) 0.39001(15) 0.0473(5) Uani 1 1 d . . .
H3A H 0.8613 0.5970 0.4322 0.057 Uiso 1 1 calc R . .
C4 C 0.7759(3) 0.62763(14) 0.29553(14) 0.0422(5) Uani 1 1 d . . .
C5 C 0.7427(3) 0.53416(16) 0.26256(17) 0.0538(6) Uani 1 1 d . . .
H5A H 0.7625 0.4828 0.3035 0.065 Uiso 1 1 calc R . .
C6 C 0.6819(3) 0.51716(16) 0.17129(17) 0.0561(6) Uani 1 1 d . . .
H6A H 0.6598 0.4548 0.1506 0.067 Uiso 1 1 calc R . .
C7 C 0.6530(3) 0.59360(15) 0.10936(16) 0.0497(6) Uani 1 1 d . . .
H7A H 0.6134 0.5818 0.0471 0.060 Uiso 1 1 calc R . .
C8 C 0.6824(3) 0.68646(15) 0.13917(14) 0.0420(5) Uani 1 1 d . . .
H8A H 0.6613 0.7368 0.0971 0.050 Uiso 1 1 calc R . .
C9 C 0.7442(3) 0.70561(14) 0.23299(13) 0.0367(5) Uani 1 1 d . . .
C10 C 0.7354(3) 1.06734(13) 0.19889(13) 0.0364(5) Uani 1 1 d . . .
C11 C 0.6799(3) 1.06774(14) 0.10213(14) 0.0442(5) Uani 1 1 d . . .
H11A H 0.6696 1.0103 0.0692 0.053 Uiso 1 1 calc R . .
C12 C 0.6413(3) 1.15238(16) 0.05643(15) 0.0502(6) Uani 1 1 d . . .
H12A H 0.6041 1.1515 -0.0073 0.060 Uiso 1 1 calc R . .
C13 C 0.6566(3) 1.23963(15) 0.10333(16) 0.0525(6) Uani 1 1 d . . .
H13A H 0.6298 1.2966 0.0714 0.063 Uiso 1 1 calc R . .
C14 C 0.7118(3) 1.24063(15) 0.19719(15) 0.0481(5) Uani 1 1 d . . .
H14A H 0.7218 1.2989 0.2288 0.058 Uiso 1 1 calc R . .
C15 C 0.7536(3) 1.15552(14) 0.24657(13) 0.0396(5) Uani 1 1 d . . .
C16 C 0.8174(3) 1.15520(15) 0.34329(14) 0.0451(5) Uani 1 1 d . . .
H16A H 0.8320 1.2128 0.3756 0.054 Uiso 1 1 calc R . .
C17 C 0.8564(3) 1.07246(15) 0.38810(14) 0.0445(5) Uani 1 1 d . . .
H17A H 0.9002 1.0734 0.4509 0.053 Uiso 1 1 calc R . .
C18 C 0.8315(3) 0.98293(14) 0.34063(12) 0.0385(5) Uani 1 1 d . . .

loop_
_atom_site_aniso_label
_atom_site_aniso_U_11
_atom_site_aniso_U_22
_atom_site_aniso_U_33
_atom_site_aniso_U_23
_atom_site_aniso_U_13
_atom_site_aniso_U_12
B 0.0418(12) 0.0410(12) 0.0285(10) -0.0017(9) -0.0005(8) 0.0005(9)
F1 0.0696(8) 0.0484(7) 0.0343(6) -0.0017(5) 0.0160(6) 0.0003(6)
N1 0.0474(10) 0.0491(10) 0.0311(9) 0.0007(7) -0.0020(7) -0.0008(8)
C1 0.0354(10) 0.0493(11) 0.0306(10) 0.0016(8) 0.0019(7) -0.0009(8)
F2 0.0503(7) 0.0430(7) 0.0471(7) -0.0029(5) -0.0154(5) 0.0003(5)
N2 0.0341(8) 0.0403(9) 0.0315(8) -0.0007(7) 0.0026(6) 0.0004(6)
C2 0.0455(11) 0.0562(13) 0.0337(10) 0.0087(9) 0.0038(8) -0.0001(9)
N3 0.0357(8) 0.0419(9) 0.0295(8) -0.0026(6) 0.0002(6) -0.0003(7)
C3 0.0445(11) 0.0529(13) 0.0451(12) 0.0166(10) 0.0065(9) 0.0023(9)
C4 0.0375(10) 0.0448(11) 0.0452(11) 0.0067(9) 0.0101(8) 0.0012(8)
C5 0.0554(13) 0.0429(12) 0.0638(15) 0.0100(10) 0.0097(11) 0.0001(10)
C6 0.0618(14) 0.0408(12) 0.0660(15) -0.0057(10) 0.0067(11) -0.0026(10)
C7 0.0505(13) 0.0494(12) 0.0491(13) -0.0072(10) 0.0030(10) 0.0003(10)
C8 0.0445(11) 0.0412(11) 0.0404(11) -0.0014(9) 0.0041(8) 0.0025(9)
C9 0.0309(9) 0.0415(11) 0.0382(10) 0.0016(8) 0.0066(7) 0.0011(8)
C10 0.0320(9) 0.0407(11) 0.0364(10) -0.0006(8) 0.0014(7) -0.0011(8)
C11 0.0497(12) 0.0434(11) 0.0386(11) -0.0020(9) -0.0040(9) -0.0021(9)
C12 0.0560(13) 0.0536(12) 0.0397(11) 0.0063(9) -0.0074(9) -0.0015(10)
C13 0.0562(13) 0.0423(12) 0.0582(14) 0.0071(10) -0.0020(10) 0.0043(10)
C14 0.0507(12) 0.0400(11) 0.0536(13) -0.0054(10) 0.0031(10) 0.0029(9)
C15 0.0345(10) 0.0443(11) 0.0401(11) -0.0049(8) 0.0042(8) 0.0004(8)
C16 0.0467(12) 0.0473(12) 0.0413(11) -0.0117(9) 0.0018(9) -0.0020(9)
C17 0.0461(12) 0.0541(13) 0.0326(10) -0.0070(9) -0.0031(8) -0.0021(9)
C18 0.0361(10) 0.0503(11) 0.0287(10) -0.0026(8) 0.0000(7) -0.0008(8)

loop_
_atom_type_symbol
_atom_type_description
_atom_type_scat_dispersion_real
_atom_type_scat_dispersion_imag
_atom_type_scat_source
C C 0.0033 0.0016 'International Tables Vol C Tables 4.2.6.8 and 6.1.1.4'
H H 0.0000 0.0000 'International Tables Vol C Tables 4.2.6.8 and 6.1.1.4'
B B 0.0013 0.0007 'International Tables Vol C Tables 4.2.6.8 and 6.1.1.4'
N N 0.0061 0.0033 'International Tables Vol C Tables 4.2.6.8 and 6.1.1.4'
F F 0.0171 0.0103 'International Tables Vol C Tables 4.2.6.8 and 6.1.1.4'

loop_
_geom_angle_atom_site_label_1
_geom_angle_atom_site_label_2
_geom_angle_atom_site_label_3
_geom_angle
_geom_angle_site_symmetry_1
_geom_angle_site_symmetry_3
F1 B F2 110.24(16) . .
F1 B N3 109.53(16) . .
F2 B N3 108.88(16) . .
F1 B N2 109.10(16) . .
F2 B N2 108.83(16) . .
N3 B N2 110.25(15) . .
C18 N1 C1 121.74(16) . .
N1 C1 N2 123.71(17) . .
N1 C1 C2 116.76(17) . .
N2 C1 C2 119.53(18) . .
C1 N2 C9 120.63(16) . .
C1 N2 B 120.10(16) . .
C9 N2 B 119.27(15) . .
C3 C2 C1 121.11(19) . .
C3 C2 H2A 119.4 . .
C1 C2 H2A 119.4 . .
C18 N3 C10 120.30(16) . .
C18 N3 B 120.47(15) . .
C10 N3 B 119.22(15) . .
C2 C3 C4 120.44(18) . .
C2 C3 H3A 119.8 . .
C4 C3 H3A 119.8 . .
C5 C4 C9 119.18(19) . .
C5 C4 C3 122.30(19) . .
C9 C4 C3 118.53(18) . .
C6 C5 C4 121.2(2) . .
C6 C5 H5A 119.4 . .
C4 C5 H5A 119.4 . .
C5 C6 C7 119.8(2) . .
C5 C6 H6A 120.1 . .
C7 C6 H6A 120.1 . .
C8 C7 C6 120.8(2) . .
C8 C7 H7A 119.6 . .
C6 C7 H7A 119.6 . .
C7 C8 C9 120.33(19) . .
C7 C8 H8A 119.8 . .
C9 C8 H8A 119.8 . .
N2 C9 C8 121.55(17) . .
N2 C9 C4 119.75(17) . .
C8 C9 C4 118.70(18) . .
N3 C10 C15 119.90(16) . .
N3 C10 C11 121.42(16) . .
C15 C10 C11 118.68(17) . .
C12 C11 C10 120.30(18) . .
C12 C11 H11A 119.8 . .
C10 C11 H11A 119.8 . .
C11 C12 C13 121.33(19) . .
C11 C12 H12A 119.3 . .
C13 C12 H12A 119.3 . .
C14 C13 C12 119.15(19) . .
C14 C13 H13A 120.4 . .
C12 C13 H13A 120.4 . .
C13 C14 C15 121.33(18) . .
C13 C14 H14A 119.3 . .
C15 C14 H14A 119.3 . .
C14 C15 C10 119.19(18) . .
C14 C15 C16 122.22(18) . .
C10 C15 C16 118.58(18) . .
C17 C16 C15 120.54(18) . .
C17 C16 H16A 119.7 . .
C15 C16 H16A 119.7 . .
C16 C17 C18 120.84(18) . .
C16 C17 H17A 119.6 . .
C18 C17 H17A 119.6 . .
N1 C18 N3 123.54(17) . .
N1 C18 C17 116.68(16) . .
N3 C18 C17 119.77(17) . .

loop_
_geom_bond_atom_site_label_1
_geom_bond_atom_site_label_2
_geom_bond_distance
_geom_bond_site_symmetry_2
B F1 1.391(2) .
B F2 1.396(3) .
B N3 1.553(3) .
B N2 1.558(3) .
N1 C18 1.338(2) .
N1 C1 1.338(2) .
C1 N2 1.364(2) .
C1 C2 1.425(3) .
N2 C9 1.401(2) .
C2 C3 1.342(3) .
C2 H2A 0.9300 .
N3 C18 1.363(2) .
N3 C10 1.407(2) .
C3 C4 1.423(3) .
C3 H3A 0.9300 .
C4 C5 1.402(3) .
C4 C9 1.416(3) .
C5 C6 1.367(3) .
C5 H5A 0.9300 .
C6 C7 1.392(3) .
C6 H6A 0.9300 .
C7 C8 1.376(3) .
C7 H7A 0.9300 .
C8 C9 1.408(3) .
C8 H8A 0.9300 .
C10 C15 1.408(3) .
C10 C11 1.411(3) .
C11 C12 1.369(3) .
C11 H11A 0.9300 .
C12 C13 1.391(3) .
C12 H12A 0.9300 .
C13 C14 1.371(3) .
C13 H13A 0.9300 .
C14 C15 1.404(3) .
C14 H14A 0.9300 .
C15 C16 1.425(3) .
C16 C17 1.341(3) .
C16 H16A 0.9300 .
C17 C18 1.427(3) .
C17 H17A 0.9300 .

loop_
_geom_torsion_atom_site_label_1
_geom_torsion_atom_site_label_2
_geom_torsion_atom_site_label_3
_geom_torsion_atom_site_label_4
_geom_torsion
_geom_torsion_site_symmetry_1
_geom_torsion_site_symmetry_2
_geom_torsion_site_symmetry_3
_geom_torsion_site_symmetry_4
C18 N1 C1 N2 2.5(3) . . . .
C18 N1 C1 C2 -176.93(17) . . . .
N1 C1 N2 C9 -178.56(16) . . . .
C2 C1 N2 C9 0.8(3) . . . .
N1 C1 N2 B 1.7(3) . . . .
C2 C1 N2 B -178.93(16) . . . .
F1 B N2 C1 116.16(18) . . . .
F2 B N2 C1 -123.52(18) . . . .
N3 B N2 C1 -4.2(2) . . . .
F1 B N2 C9 -63.6(2) . . . .
F2 B N2 C9 56.7(2) . . . .
N3 B N2 C9 176.07(14) . . . .
N1 C1 C2 C3 178.01(19) . . . .
N2 C1 C2 C3 -1.4(3) . . . .
F1 B N3 C18 -116.88(18) . . . .
F2 B N3 C18 122.51(18) . . . .
N2 B N3 C18 3.2(2) . . . .
F1 B N3 C10 64.5(2) . . . .
F2 B N3 C10 -56.1(2) . . . .
N2 B N3 C10 -175.45(15) . . . .
C1 C2 C3 C4 1.2(3) . . . .
C2 C3 C4 C5 179.63(19) . . . .
C2 C3 C4 C9 -0.4(3) . . . .
C9 C4 C5 C6 0.5(3) . . . .
C3 C4 C5 C6 -179.6(2) . . . .
C4 C5 C6 C7 0.4(4) . . . .
C5 C6 C7 C8 -1.0(4) . . . .
C6 C7 C8 C9 0.7(3) . . . .
C1 N2 C9 C8 -179.50(16) . . . .
B N2 C9 C8 0.3(3) . . . .
C1 N2 C9 C4 -0.1(3) . . . .
B N2 C9 C4 179.70(16) . . . .
C7 C8 C9 N2 179.65(18) . . . .
C7 C8 C9 C4 0.2(3) . . . .
C5 C4 C9 N2 179.80(16) . . . .
C3 C4 C9 N2 -0.2(3) . . . .
C5 C4 C9 C8 -0.7(3) . . . .
C3 C4 C9 C8 179.28(17) . . . .
C18 N3 C10 C15 -1.8(3) . . . .
B N3 C10 C15 176.79(16) . . . .
C18 N3 C10 C11 178.03(17) . . . .
B N3 C10 C11 -3.3(3) . . . .
N3 C10 C11 C12 178.86(18) . . . .
C15 C10 C11 C12 -1.3(3) . . . .
C10 C11 C12 C13 0.4(3) . . . .
C11 C12 C13 C14 0.1(3) . . . .
C12 C13 C14 C15 0.2(3) . . . .
C13 C14 C15 C10 -1.0(3) . . . .
C13 C14 C15 C16 177.81(19) . . . .
N3 C10 C15 C14 -178.58(17) . . . .
C11 C10 C15 C14 1.5(3) . . . .
N3 C10 C15 C16 2.5(3) . . . .
C11 C10 C15 C16 -177.35(17) . . . .
C14 C15 C16 C17 -179.82(19) . . . .
C10 C15 C16 C17 -1.0(3) . . . .
C15 C16 C17 C18 -1.3(3) . . . .
C1 N1 C18 N3 -3.6(3) . . . .
C1 N1 C18 C17 175.86(17) . . . .
C10 N3 C18 N1 179.05(16) . . . .
B N3 C18 N1 0.4(3) . . . .
C10 N3 C18 C17 -0.4(3) . . . .
B N3 C18 C17 -179.02(16) . . . .
C16 C17 C18 N1 -177.49(18) . . . .
C16 C17 C18 N3 2.0(3) . . . .
